data_2002161
loop_
_publ_author_name
'Wulff, L'
'Mueller-Buschbaum, H'

_publ_section_title
;
Synthese und Kristallstruktur des Lanthan-Titanat-Tellurats La Ti
(Ti0.25 Te0.75) O6 und seine Verwandtschaft mit Pb Sb2 O6 und Sr (Mn
Te) O6
;
_journal_name_full
;
Zeitschrift fuer Naturforschung, Teil B. Anorganische Chemie,
Organische Chemie (42,1987-)
;
_journal_page_first 149
_journal_page_last 152
_journal_volume 53
_journal_year 1998
_chemical_formula_structural 'La ((Te0.75 Ti0.25) Ti O6)'
_chemical_formula_sum 'La O6 Te0.75 Ti1.25'
_chemical_name_systematic 'Lanthanum titanium tellurium oxide'
_space_group_IT_number 143
_symmetry_cell_setting trigonal
_symmetry_Int_Tables_number 143
_symmetry_space_group_name_Hall 'P 3'
_symmetry_space_group_name_H-M 'P 3'
_cell_angle_alpha 90
_cell_angle_beta 90
_cell_angle_gamma 120
_cell_formula_units_Z 1
_cell_length_a 5.141(10)
_cell_length_b 5.141(10)
_cell_length_c 5.218(10)
_cell_volume 119.4
_refine_ls_R_factor_all 0.0473
_cod_original_formula_sum 'La O6 Te.75 Ti1.25'
_cod_database_code 2002161

loop_
_symmetry_equiv_pos_as_xyz
x,y,z
-y,x-y,z
y-x,-x,z

loop_
_atom_site_aniso_label
_atom_site_aniso_U_11
_atom_site_aniso_U_12
_atom_site_aniso_U_13
_atom_site_aniso_U_22
_atom_site_aniso_U_23
_atom_site_aniso_U_33
La1 0.01486(14) 0.00743(7) 0. 0.01486(14) 0. 0.0094(2)
Te1 0.0094(2) 0.00472(12) 0. 0.0094(2) 0. 0.0080(3)
Ti1 0.0094(2) 0.00472(12) 0. 0.0094(2) 0. 0.0080(3)
Ti2 0.0069(4) 0.0034(2) 0. 0.0069(4) 0. 0.0089(7)
O1 0.020(2) 0.0047(12) 0.0083(15) 0.0046(13) 0.0024(11) 0.008(2)
O2 0.015(2) 0.009(2) 0.001(2) 0.023(2) .000(2) 0.028(3)

loop_
_atom_site_label
_atom_site_type_symbol
_atom_site_symmetry_multiplicity
_atom_site_Wyckoff_symbol
_atom_site_fract_x
_atom_site_fract_y
_atom_site_fract_z
_atom_site_occupancy
_atom_site_attached_hydrogens
_atom_site_calc_flag
La1 La3+ 1 a 0. 0. 0. 1. 0 d
Te1 Te5+ 1 c 0.6667 0.3333 0.5012(2) 0.75 0 d
Ti1 Ti4+ 1 c 0.6667 0.3333 0.5012(2) 0.25 0 d
Ti2 Ti4+ 1 b 0.3333 0.6667 0.5026(4) 1. 0 d
O1 O2- 3 d 0.6276(10) 0.0027(8) 0.2972(9) 1. 0 d
O2 O2- 3 d 0.3807(12) 0.0025(11) 0.7104(12) 1. 0 d

loop_
_atom_type_symbol
_atom_type_oxidation_number
La3+ 3.000
Te5+ 5.400
Ti4+ 4.000
O2- -2.000
